data_4025454
loop_
_publ_author_name
'Masatoshi Tanimura'
'Nobuko Watanabe'
'Hisako K. Ijuin'
'Masakatsu Matsumoto'

_publ_contact_author_email matsumo-chem@kanagawa-u.ac.jp
_publ_contact_author_fax 81(463)589684
_publ_contact_author_name 'Professor Masakatsu Matsumoto'
_publ_contact_author_phone 81(463)594111
_publ_section_title
;
 Thermodynamic Aspects of Thermal Decomposition and
 Charge-Transfer-Induced Chemiluminescent Decomposition for Bicyclic
 Dioxetanes Bearing a 4-(Benzothiazol-2-yl)-3-hydroxyphenyl Moiety
;
_journal_name_full 'Journal of Organic Chemistry'
_journal_page_first 3678
_journal_page_last 3684
_journal_paper_doi 10.1021/jo100449m
_journal_volume 75
_journal_year 2010
_chemical_formula_moiety 'C22 H23 N O4 S '
_chemical_formula_sum 'C22 H23 N O4 S'
_chemical_formula_weight 397.49
_space_group_IT_number 14
_symmetry_cell_setting monoclinic
_symmetry_Int_Tables_number 14
_symmetry_space_group_name_Hall '-P 2yab'
_symmetry_space_group_name_H-M 'P 1 21/a 1'
_audit_creation_date 2010-01-08
_audit_creation_method 'by CrystalStructure 3.6.0'
_cell_angle_alpha 90
_cell_angle_beta 108.204(12)
_cell_angle_gamma 90
_cell_formula_units_Z 4
_cell_length_a 15.99(1)
_cell_length_b 6.294(5)
_cell_length_c 20.54(4)
_cell_measurement_reflns_used 138
_cell_measurement_temperature 150.1
_cell_measurement_theta_max 27.5
_cell_measurement_theta_min 3.1
_cell_volume 1964(4)
_computing_cell_refinement CrystalClear
_computing_data_collection CrystalClear
_computing_data_reduction CrystalStructure
_computing_publication_material 'CrystalStructure 3.6.0'
_computing_structure_refinement CRYSTALS
_computing_structure_solution SIR92
_diffrn_ambient_temperature 150.1
_diffrn_detector_area_resol_mean 7.31
_diffrn_measured_fraction_theta_full 0.9939
_diffrn_measured_fraction_theta_max 0.9939
_diffrn_measurement_device_type 'Rigaku Mercury'
_diffrn_measurement_method \w
_diffrn_radiation_type 'Mo K\a'
_diffrn_radiation_wavelength 0.7107
_diffrn_reflns_av_R_equivalents 0.035
_diffrn_reflns_limit_h_max 20
_diffrn_reflns_limit_h_min -20
_diffrn_reflns_limit_k_max 6
_diffrn_reflns_limit_k_min -8
_diffrn_reflns_limit_l_max 26
_diffrn_reflns_limit_l_min -26
_diffrn_reflns_number 21078
_diffrn_reflns_theta_full 27.48
_diffrn_reflns_theta_max 27.48
_exptl_absorpt_coefficient_mu 0.193
_exptl_absorpt_correction_T_max 0.962
_exptl_absorpt_correction_T_min 0.846
_exptl_absorpt_correction_type multi-scan
_exptl_absorpt_process_details 'Jacobson, R. (1998) Private communication'
_exptl_crystal_colour colorless
_exptl_crystal_density_diffrn 1.344
_exptl_crystal_density_method 'not measured'
_exptl_crystal_description platelet
_exptl_crystal_F_000 840.00
_exptl_crystal_size_max 0.50
_exptl_crystal_size_mid 0.40
_exptl_crystal_size_min 0.20
_refine_diff_density_max 0.17
_refine_diff_density_min -0.14
_refine_ls_extinction_coef 49.3(10)
_refine_ls_extinction_method 'Larson (1970) Crystallographic Computing eq. 22'
_refine_ls_goodness_of_fit_ref 1.000
_refine_ls_hydrogen_treatment refall
_refine_ls_number_parameters 277
_refine_ls_number_reflns 4492
_refine_ls_R_factor_gt 0.0340
_refine_ls_shift/su_max 0.0000
_refine_ls_structure_factor_coef Fsqd
_refine_ls_weighting_details 'w = 1/[0.7460\s(Fo^2^)]/(4Fo^2^)'
_refine_ls_weighting_scheme calc
_refine_ls_wR_factor_ref 0.0780
_reflns_number_gt 2524
_reflns_number_total 4492
_reflns_threshold_expression F^2^>2.0\s(F^2^)
_cod_data_source_file jo100449m_si_003.cif
_cod_data_source_block '__1c'
_cod_original_cell_volume 1963.9(41)
_cod_original_formula_sum 'C22 H23 N O4 S '
_cod_database_code 4025454

loop_
_symmetry_equiv_pos_site_id
_symmetry_equiv_pos_as_xyz
1 +X,+Y,+Z
2 1/2-X,1/2+Y,-Z
3 -X,-Y,-Z
4 1/2+X,1/2-Y,+Z

loop_
_atom_site_label
_atom_site_type_symbol
_atom_site_fract_x
_atom_site_fract_y
_atom_site_fract_z
_atom_site_U_iso_or_equiv
_atom_site_adp_type
_atom_site_occupancy
_atom_site_symmetry_multiplicity
_atom_site_calc_flag
_atom_site_refinement_flags
_atom_site_disorder_assembly
_atom_site_disorder_group
S(1) S 0.83476(4) 0.30760(8) 0.48561(3) 0.0345(2) Uani 1.00 1 d . . .
O(2) O 0.91347(9) 0.9015(2) 0.62231(7) 0.0396(4) Uani 1.00 1 d . . .
O(3) O 0.73249(9) 0.6153(2) 0.79784(7) 0.0387(4) Uani 1.00 1 d . . .
O(4) O 0.91019(10) 0.6388(2) 0.90395(7) 0.0401(4) Uani 1.00 1 d . . .
O(5) O 0.87285(10) 0.7744(2) 0.84213(7) 0.0390(4) Uani 1.00 1 d . . .
N(6) N 0.89895(10) 0.6871(2) 0.51159(8) 0.0282(4) Uani 1.00 1 d . . .
C(7) C 0.85205(12) 0.5466(3) 0.60444(9) 0.0256(5) Uani 1.00 1 d . . .
C(8) C 0.87833(12) 0.7312(3) 0.64419(10) 0.0286(5) Uani 1.00 1 d . . .
C(9) C 0.93105(12) 0.2837(3) 0.86124(9) 0.0298(5) Uani 1.00 1 d . . .
C(10) C 0.83120(12) 0.5785(3) 0.73441(10) 0.0273(5) Uani 1.00 1 d . . .
C(11) C 0.93640(13) 0.7644(3) 0.40601(10) 0.0341(6) Uani 1.00 1 d . . .
C(12) C 0.93637(13) 0.6901(3) 0.34307(10) 0.0376(6) Uani 1.00 1 d . . .
C(13) C 0.87079(12) 0.4324(3) 0.42375(10) 0.0298(5) Uani 1.00 1 d . . .
C(14) C 0.80180(12) 0.3981(3) 0.69467(9) 0.0290(5) Uani 1.00 1 d . . .
C(15) C 0.8115(2) 0.3879(3) 0.97180(10) 0.0464(7) Uani 1.00 1 d . . .
C(16) C 0.86876(13) 0.7437(3) 0.70891(10) 0.0304(5) Uani 1.00 1 d . . .
C(17) C 0.86487(13) 0.4509(3) 0.86629(9) 0.0277(5) Uani 1.00 1 d . . .
C(18) C 0.87046(13) 0.3579(3) 0.35995(10) 0.0354(6) Uani 1.00 1 d . . .
C(19) C 0.81348(12) 0.3829(3) 0.63096(10) 0.0292(5) Uani 1.00 1 d . . .
C(20) C 0.86502(12) 0.5322(3) 0.53760(10) 0.0272(5) Uani 1.00 1 d . . .
C(21) C 0.78835(13) 0.3898(3) 0.89356(10) 0.0326(6) Uani 1.00 1 d . . .
C(22) C 0.82182(13) 0.5960(3) 0.80426(10) 0.0284(5) Uani 1.00 1 d . . .
C(23) C 0.7472(1) 0.1792(3) 0.86275(11) 0.0394(6) Uani 1.00 1 d . . .
C(24) C 0.90359(12) 0.6343(3) 0.44713(10) 0.0280(5) Uani 1.00 1 d . . .
C(25) C 0.90396(13) 0.4887(3) 0.32031(10) 0.0378(6) Uani 1.00 1 d . . .
C(26) C 0.7240(2) 0.5716(3) 0.86440(11) 0.0405(7) Uani 1.00 1 d . . .
C(27) C 1.00363(13) 0.3733(4) 0.83525(11) 0.0453(7) Uani 1.00 1 d . . .
C(28) C 0.9736(1) 0.1698(3) 0.92929(10) 0.0434(7) Uani 1.00 1 d . . .
H(1) H 0.9587 0.9009 0.4229 0.041 Uiso 1.00 1 c R . .
H(2) H 0.9618 0.7721 0.3162 0.046 Uiso 1.00 1 c R . .
H(3) H 0.9013 0.4351 0.2747 0.045 Uiso 1.00 1 c R . .
H(4) H 0.8486 0.2200 0.3454 0.041 Uiso 1.00 1 c R . .
H(5) H 0.7970 0.2575 0.6046 0.034 Uiso 1.00 1 c R . .
H(6) H 0.7762 0.2820 0.7123 0.035 Uiso 1.00 1 c R . .
H(7) H 0.8884 0.8672 0.7371 0.037 Uiso 1.00 1 c R . .
H(8) H 0.7424 0.7095 0.8953 0.053 Uiso 1.00 1 c R . .
H(9) H 0.6601 0.5335 0.8560 0.052 Uiso 1.00 1 c R . .
H(10) H 0.8471 0.5182 0.9930 0.059 Uiso 1.00 1 c R . .
H(11) H 0.7558 0.3836 0.9848 0.059 Uiso 1.00 1 c R . .
H(12) H 0.8452 0.2614 0.9912 0.059 Uiso 1.00 1 c R . .
H(13) H 0.7235 0.1839 0.8083 0.050 Uiso 1.00 1 c R . .
H(14) H 0.6960 0.1432 0.8790 0.049 Uiso 1.00 1 c R . .
H(15) H 0.7897 0.0615 0.8773 0.049 Uiso 1.00 1 c R . .
H(16) H 1.0218 0.0690 0.9242 0.050 Uiso 1.00 1 c R . .
H(17) H 1.0015 0.2739 0.9672 0.050 Uiso 1.00 1 c R . .
H(18) H 0.9287 0.0807 0.9455 0.050 Uiso 1.00 1 c R . .
H(19) H 0.8988 0.1805 0.8283 0.034 Uiso 1.00 1 c R . .
H(20) H 0.9792 0.4499 0.7901 0.055 Uiso 1.00 1 c R . .
H(21) H 1.0396 0.4821 0.8696 0.055 Uiso 1.00 1 c R . .
H(22) H 1.0429 0.2550 0.8291 0.055 Uiso 1.00 1 c R . .
H(23) H 0.9161 0.8685 0.5800 0.050 Uiso 1.00 1 c R . .

loop_
_atom_site_aniso_label
_atom_site_aniso_U_11
_atom_site_aniso_U_22
_atom_site_aniso_U_33
_atom_site_aniso_U_12
_atom_site_aniso_U_13
_atom_site_aniso_U_23
S(1) 0.0381(3) 0.0326(3) 0.0315(3) -0.0095(3) 0.0091(2) -0.0029(2)
O(2) 0.0599(10) 0.0260(8) 0.0393(9) -0.0118(7) 0.0248(8) -0.0029(7)
O(3) 0.0365(9) 0.0386(9) 0.0469(9) 0.0110(7) 0.0218(7) 0.0091(7)
O(4) 0.0599(10) 0.0284(8) 0.0293(8) -0.0147(8) 0.0099(7) -0.0036(6)
O(5) 0.0619(11) 0.0233(7) 0.0344(8) -0.0067(7) 0.0187(8) -0.0014(6)
N(6) 0.0266(9) 0.0284(9) 0.0306(9) 0.0011(7) 0.0103(7) 0.0017(8)
C(7) 0.0232(10) 0.0246(10) 0.0281(10) 0.0003(8) 0.0066(8) 0.0013(9)
C(8) 0.0310(11) 0.0207(10) 0.0341(11) -0.0023(9) 0.0101(9) 0.0037(9)
C(9) 0.0285(11) 0.0300(11) 0.0271(10) 0.0008(9) 0.0034(9) 0.0004(9)
C(10) 0.0275(10) 0.0242(10) 0.0309(11) 0.0023(9) 0.0101(9) 0.0040(9)
C(11) 0.0327(11) 0.0343(12) 0.0362(12) -0.0007(10) 0.0118(10) 0.0031(10)
C(12) 0.0340(12) 0.0453(13) 0.0358(12) 0.0011(11) 0.0142(10) 0.0080(11)
C(13) 0.0250(10) 0.0341(11) 0.0285(11) -0.0018(9) 0.0058(8) 0.0010(9)
C(14) 0.0296(11) 0.0250(10) 0.0324(11) -0.0039(9) 0.0096(9) 0.0026(9)
C(15) 0.069(2) 0.0403(13) 0.0386(13) -0.0035(13) 0.0302(12) 0.0022(11)
C(16) 0.0367(12) 0.0238(10) 0.0311(11) -0.0020(9) 0.0112(9) -0.0021(9)
C(17) 0.0340(11) 0.0220(10) 0.0266(10) -0.0056(9) 0.0086(9) -0.0032(8)
C(18) 0.0324(12) 0.0379(13) 0.0327(11) -0.0026(10) 0.0057(9) -0.0054(10)
C(19) 0.0289(11) 0.0243(10) 0.0321(11) -0.0045(9) 0.0062(9) -0.0019(9)
C(20) 0.0223(10) 0.0252(10) 0.0314(11) -0.0003(8) 0.0043(8) 0.0007(9)
C(21) 0.0413(12) 0.0246(10) 0.0371(12) -0.0019(10) 0.0196(10) -0.0011(9)
C(22) 0.0316(11) 0.0207(10) 0.0342(11) -0.0012(9) 0.0119(9) -0.0018(9)
C(23) 0.0391(13) 0.0266(11) 0.058(2) -0.0064(10) 0.0222(11) -0.0014(11)
C(24) 0.0233(10) 0.0301(11) 0.0303(11) 0.0016(9) 0.0078(8) 0.0009(9)
C(25) 0.0322(12) 0.050(1) 0.0296(11) 0.0021(11) 0.0081(9) -0.0017(11)
C(26) 0.051(1) 0.0336(12) 0.047(1) 0.0055(11) 0.0294(12) 0.0058(11)
C(27) 0.0320(12) 0.055(2) 0.049(1) 0.0061(11) 0.0130(11) 0.0108(12)
C(28) 0.043(1) 0.045(1) 0.0358(12) 0.0053(11) 0.0035(10) 0.0084(11)

loop_
_atom_type_symbol
_atom_type_description
_atom_type_scat_dispersion_real
_atom_type_scat_dispersion_imag
_atom_type_scat_source
C C 0.003 0.002
;
International Tables for Crystallography
(1992, Vol. C, Tables 4.2.6.8 and 6.1.1.4)
;
H H 0.000 0.000
;
International Tables for Crystallography
(1992, Vol. C, Table 6.1.1.4)
;
N N 0.006 0.003
;
International Tables for Crystallography
(1992, Vol. C, Tables 4.2.6.8 and 6.1.1.4)
;
O O 0.011 0.006
;
International Tables for Crystallography
(1992, Vol. C, Tables 4.2.6.8 and 6.1.1.4)
;
S S 0.125 0.123
;
International Tables for Crystallography
(1992, Vol. C, Tables 4.2.6.8 and 6.1.1.4)
;

loop_
_geom_angle_atom_site_label_1
_geom_angle_atom_site_label_2
_geom_angle_atom_site_label_3
_geom_angle
_geom_angle_publ_flag
_geom_angle_site_symmetry_1
_geom_angle_site_symmetry_2
_geom_angle_site_symmetry_3
S(1) C(13) C(18) 129.2(2) ? . . .
C(20) S(1) C(13) 89.4(1) ? . . .
S(1) C(13) C(24) 109.5(2) ? . . .
S(1) C(20) N(6) 115.1(2) ? . . .
S(1) C(20) C(7) 122.3(1) ? . . .
O(2) C(8) C(7) 122.8(2) ? . . .
O(2) C(8) C(16) 117.1(2) ? . . .
O(3) C(22) O(5) 111.6(2) ? . . .
O(3) C(22) C(10) 108.8(1) ? . . .
O(3) C(22) C(17) 108.0(2) ? . . .
C(26) O(3) C(22) 106.9(1) ? . . .
O(3) C(26) C(21) 105.2(2) ? . . .
C(17) O(4) O(5) 90.7(1) ? . . .
O(4) O(5) C(22) 91.3(1) ? . . .
O(4) C(17) C(21) 109.0(2) ? . . .
O(4) C(17) C(22) 88.7(1) ? . . .
O(4) C(17) C(9) 110.7(2) ? . . .
O(5) C(22) C(10) 111.2(2) ? . . .
O(5) C(22) C(17) 89.1(1) ? . . .
N(6) C(20) C(7) 122.6(2) ? . . .
C(24) N(6) C(20) 111.3(2) ? . . .
N(6) C(24) C(13) 114.7(2) ? . . .
N(6) C(24) C(11) 125.5(2) ? . . .
C(19) C(7) C(8) 118.1(2) ? . . .
C(20) C(7) C(8) 119.7(2) ? . . .
C(7) C(8) C(16) 120.1(2) ? . . .
C(20) C(7) C(19) 122.2(2) ? . . .
C(7) C(19) C(14) 121.7(2) ? . . .
C(8) C(16) C(10) 120.7(2) ? . . .
C(9) C(17) C(21) 120.0(2) ? . . .
C(9) C(17) C(22) 119.6(2) ? . . .
C(27) C(9) C(17) 113.0(2) ? . . .
C(28) C(9) C(17) 112.5(2) ? . . .
C(28) C(9) C(27) 108.8(2) ? . . .
C(10) C(14) C(19) 119.4(2) ? . . .
C(16) C(10) C(14) 119.9(2) ? . . .
C(22) C(10) C(14) 120.5(2) ? . . .
C(22) C(10) C(16) 119.6(2) ? . . .
C(10) C(22) C(17) 126.6(2) ? . . .
C(24) C(11) C(12) 118.8(2) ? . . .
C(11) C(12) C(25) 121.0(2) ? . . .
C(11) C(24) C(13) 119.8(2) ? . . .
C(12) C(25) C(18) 121.2(2) ? . . .
C(24) C(13) C(18) 121.3(2) ? . . .
C(13) C(18) C(25) 117.9(2) ? . . .
C(15) C(21) C(17) 115.0(2) ? . . .
C(15) C(21) C(23) 111.1(2) ? . . .
C(15) C(21) C(26) 109.2(2) ? . . .
C(22) C(17) C(21) 104.3(2) ? . . .
C(17) C(21) C(23) 110.7(2) ? . . .
C(17) C(21) C(26) 100.6(2) ? . . .
C(26) C(21) C(23) 109.7(1) ? . . .
H(23) O(2) C(8) 106.5838 ? . . .
O(3) C(26) H(8) 108.6147 ? . . .
O(3) C(26) H(9) 105.8172 ? . . .
C(7) C(19) H(5) 118.0435 ? . . .
C(8) C(16) H(7) 120.7015 ? . . .
H(19) C(9) C(17) 106.4705 ? . . .
H(19) C(9) C(27) 107.5907 ? . . .
C(9) C(27) H(20) 112.2817 ? . . .
C(9) C(27) H(21) 109.2909 ? . . .
C(9) C(27) H(22) 110.0681 ? . . .
C(9) C(28) H(17) 111.3430 ? . . .
H(19) C(9) C(28) 108.2230 ? . . .
C(9) C(28) H(16) 109.2284 ? . . .
C(9) C(28) H(18) 113.0024 ? . . .
C(10) C(14) H(6) 120.2947 ? . . .
C(10) C(16) H(7) 118.5524 ? . . .
H(1) C(11) C(12) 122.5903 ? . . .
C(11) C(12) H(2) 119.6397 ? . . .
H(1) C(11) C(24) 118.6300 ? . . .
H(2) C(12) C(25) 119.2113 ? . . .
C(12) C(25) H(3) 122.1104 ? . . .
C(13) C(18) H(4) 119.9012 ? . . .
C(14) C(19) H(5) 120.2506 ? . . .
H(6) C(14) C(19) 120.2092 ? . . .
H(10) C(15) C(21) 111.1908 ? . . .
H(12) C(15) C(21) 110.9181 ? . . .
H(11) C(15) C(21) 109.5245 ? . . .
H(12) C(15) H(10) 108.6214 ? . . .
H(11) C(15) H(10) 109.4829 ? . . .
H(12) C(15) H(11) 107.0013 ? . . .
H(4) C(18) C(25) 122.2188 ? . . .
C(18) C(25) H(3) 116.6690 ? . . .
C(21) C(23) H(13) 112.1858 ? . . .
C(21) C(23) H(14) 110.5035 ? . . .
C(21) C(23) H(15) 111.0307 ? . . .
C(21) C(26) H(8) 110.5317 ? . . .
C(21) C(26) H(9) 114.2107 ? . . .
H(14) C(23) H(13) 107.2633 ? . . .
H(15) C(23) H(13) 109.0011 ? . . .
H(15) C(23) H(14) 106.6317 ? . . .
H(9) C(26) H(8) 111.9687 ? . . .
H(21) C(27) H(20) 106.6624 ? . . .
H(22) C(27) H(20) 108.3584 ? . . .
H(22) C(27) H(21) 110.1168 ? . . .
H(17) C(28) H(16) 108.2490 ? . . .
H(18) C(28) H(16) 108.2900 ? . . .
H(18) C(28) H(17) 106.5662 ? . . .

loop_
_geom_bond_atom_site_label_1
_geom_bond_atom_site_label_2
_geom_bond_distance
_geom_bond_publ_flag
_geom_bond_site_symmetry_1
_geom_bond_site_symmetry_2
S(1) C(13) 1.738(2) ? . .
S(1) C(20) 1.746(2) ? . .
O(2) C(8) 1.351(2) ? . .
O(3) C(22) 1.398(3) ? . .
O(3) C(26) 1.442(3) ? . .
O(4) O(5) 1.491(2) ? . .
O(4) C(17) 1.474(2) ? . .
O(5) C(22) 1.461(2) ? . .
N(6) C(20) 1.308(3) ? . .
N(6) C(24) 1.389(3) ? . .
C(7) C(8) 1.406(3) ? . .
C(7) C(19) 1.396(3) ? . .
C(7) C(20) 1.454(3) ? . .
C(8) C(16) 1.387(3) ? . .
C(9) C(17) 1.519(3) ? . .
C(9) C(27) 1.529(3) ? . .
C(9) C(28) 1.529(3) ? . .
C(10) C(14) 1.392(3) ? . .
C(10) C(16) 1.383(3) ? . .
C(10) C(22) 1.492(3) ? . .
C(11) C(12) 1.374(3) ? . .
C(11) C(24) 1.391(3) ? . .
C(12) C(25) 1.394(3) ? . .
C(13) C(18) 1.390(3) ? . .
C(13) C(24) 1.401(3) ? . .
C(14) C(19) 1.382(3) ? . .
C(15) C(21) 1.532(3) ? . .
C(17) C(21) 1.545(3) ? . .
C(17) C(22) 1.544(2) ? . .
C(18) C(25) 1.378(3) ? . .
C(21) C(23) 1.526(3) ? . .
C(21) C(26) 1.531(3) ? . .
O(2) H(23) 0.9077 ? . .
C(9) H(19) 0.9633 ? . .
C(11) H(1) 0.9532 ? . .
C(12) H(2) 0.9361 ? . .
C(14) H(6) 0.9622 ? . .
C(15) H(10) 1.0165 ? . .
C(15) H(11) 1.0061 ? . .
C(15) H(12) 0.9744 ? . .
C(16) H(7) 0.9621 ? . .
C(18) H(4) 0.9483 ? . .
C(19) H(5) 0.9467 ? . .
C(23) H(13) 1.0632 ? . .
C(23) H(14) 1.0008 ? . .
C(23) H(15) 0.9872 ? . .
C(25) H(3) 0.9845 ? . .
C(26) H(8) 1.0610 ? . .
C(26) H(9) 1.0098 ? . .
C(27) H(20) 1.0089 ? . .
C(27) H(21) 1.0222 ? . .
C(27) H(22) 1.0074 ? . .
C(28) H(16) 1.0296 ? . .
C(28) H(17) 1.0088 ? . .
C(28) H(18) 1.0438 ? . .

loop_
_geom_torsion_atom_site_label_1
_geom_torsion_atom_site_label_2
_geom_torsion_atom_site_label_3
_geom_torsion_atom_site_label_4
_geom_torsion
_geom_torsion_publ_flag
_geom_torsion_site_symmetry_1
_geom_torsion_site_symmetry_2
_geom_torsion_site_symmetry_3
_geom_torsion_site_symmetry_4
C(20) S(1) C(13) C(18) -179.9(2) ? . . . .
C(20) S(1) C(13) C(24) 0.4(1) ? . . . .
C(13) S(1) C(20) N(6) 0.0(1) ? . . . .
C(13) S(1) C(20) C(7) 179.1(1) ? . . . .
C(26) O(3) C(22) O(5) -72.9(2) ? . . . .
C(26) O(3) C(22) C(10) 164.1(1) ? . . . .
C(26) O(3) C(22) C(17) 23.5(2) ? . . . .
C(22) O(3) C(26) C(21) -38.7(2) ? . . . .
C(17) O(4) O(5) C(22) 3.7(1) ? . . . .
O(5) O(4) C(17) C(9) 117.8(2) ? . . . .
O(5) O(4) C(17) C(21) -108.2(1) ? . . . .
O(5) O(4) C(17) C(22) -3.5(2) ? . . . .
O(4) O(5) C(22) O(3) 105.4(2) ? . . . .
O(4) O(5) C(22) C(10) -132.9(2) ? . . . .
O(4) O(5) C(22) C(17) -3.6(2) ? . . . .
C(24) N(6) C(20) S(1) -0.4(2) ? . . . .
C(24) N(6) C(20) C(7) -179.5(2) ? . . . .
C(20) N(6) C(24) C(11) -180.0(1) ? . . . .
C(20) N(6) C(24) C(13) 0.7(2) ? . . . .
C(19) C(7) C(8) O(2) -177.7(2) ? . . . .
C(19) C(7) C(8) C(16) 2.4(3) ? . . . .
C(20) C(7) C(8) O(2) 1.9(3) ? . . . .
C(20) C(7) C(8) C(16) -178.0(2) ? . . . .
C(8) C(7) C(19) C(14) -0.7(3) ? . . . .
C(20) C(7) C(19) C(14) 179.7(2) ? . . . .
C(8) C(7) C(20) S(1) 179.6(1) ? . . . .
C(8) C(7) C(20) N(6) -1.4(3) ? . . . .
C(19) C(7) C(20) S(1) -0.9(2) ? . . . .
C(19) C(7) C(20) N(6) 178.1(2) ? . . . .
O(2) C(8) C(16) C(10) 178.3(2) ? . . . .
C(7) C(8) C(16) C(10) -1.8(3) ? . . . .
C(27) C(9) C(17) O(4) -50.1(2) ? . . . .
C(27) C(9) C(17) C(21) -178.3(1) ? . . . .
C(27) C(9) C(17) C(22) 50.7(2) ? . . . .
C(28) C(9) C(17) O(4) 73.6(2) ? . . . .
C(28) C(9) C(17) C(21) -54.6(2) ? . . . .
C(28) C(9) C(17) C(22) 174.4(2) ? . . . .
C(16) C(10) C(14) C(19) 2.4(3) ? . . . .
C(22) C(10) C(14) C(19) -178.2(2) ? . . . .
C(14) C(10) C(16) C(8) -0.6(3) ? . . . .
C(22) C(10) C(16) C(8) 179.9(2) ? . . . .
C(14) C(10) C(22) O(3) -68.7(2) ? . . . .
C(14) C(10) C(22) O(5) 168.0(2) ? . . . .
C(14) C(10) C(22) C(17) 62.5(3) ? . . . .
C(16) C(10) C(22) O(3) 110.7(2) ? . . . .
C(16) C(10) C(22) O(5) -12.5(2) ? . . . .
C(16) C(10) C(22) C(17) -118.0(2) ? . . . .
C(24) C(11) C(12) C(25) 0.2(3) ? . . . .
C(12) C(11) C(24) N(6) -179.7(2) ? . . . .
C(12) C(11) C(24) C(13) -0.5(3) ? . . . .
C(11) C(12) C(25) C(18) 0.4(3) ? . . . .
S(1) C(13) C(18) C(25) -179.4(2) ? . . . .
C(24) C(13) C(18) C(25) 0.3(3) ? . . . .
S(1) C(13) C(24) N(6) -0.7(2) ? . . . .
S(1) C(13) C(24) C(11) 180.0(1) ? . . . .
C(18) C(13) C(24) N(6) 179.5(2) ? . . . .
C(18) C(13) C(24) C(11) 0.2(3) ? . . . .
C(10) C(14) C(19) C(7) -1.7(3) ? . . . .
O(4) C(17) C(21) C(15) -45.6(2) ? . . . .
O(4) C(17) C(21) C(23) -172.5(1) ? . . . .
O(4) C(17) C(21) C(26) 71.6(2) ? . . . .
C(9) C(17) C(21) C(15) 83.4(2) ? . . . .
C(9) C(17) C(21) C(23) -43.5(2) ? . . . .
C(9) C(17) C(21) C(26) -159.5(2) ? . . . .
C(22) C(17) C(21) C(15) -139.2(2) ? . . . .
C(22) C(17) C(21) C(23) 93.9(2) ? . . . .
C(22) C(17) C(21) C(26) -22.1(2) ? . . . .
O(4) C(17) C(22) O(3) -108.8(2) ? . . . .
O(4) C(17) C(22) O(5) 3.6(2) ? . . . .
O(4) C(17) C(22) C(10) 119.6(2) ? . . . .
C(9) C(17) C(22) O(3) 138.0(2) ? . . . .
C(9) C(17) C(22) O(5) -109.6(2) ? . . . .
C(9) C(17) C(22) C(10) 6.5(3) ? . . . .
C(21) C(17) C(22) O(3) 0.4(2) ? . . . .
C(21) C(17) C(22) O(5) 112.8(2) ? . . . .
C(21) C(17) C(22) C(10) -131.1(2) ? . . . .
C(13) C(18) C(25) C(12) -0.6(3) ? . . . .
C(15) C(21) C(26) O(3) 158.2(2) ? . . . .
C(17) C(21) C(26) O(3) 36.8(2) ? . . . .
C(23) C(21) C(26) O(3) -79.9(2) ? . . . .
